data_1561402
loop_
_publ_author_name
'Sanjeewa, Liurukara D.'
'McGuire, Michael A.'
'Smith Pellizzeri, Tiffany M.'
'McMillen, Colin D.'
'Ovidiu Garlea, V.'
'Willett, Daniel'
'Chumanov, George'
'Kolis, Joseph W.'

_publ_section_title
;
 Synthesis and characterization of new fluoride-containing manganese
 vanadates A2Mn2V2O7F2 (A=Rb, Cs) and Mn2VO4F
;
_journal_name_full 'Journal of Solid State Chemistry'
_journal_page_first 30
_journal_page_last 37
_journal_paper_doi 10.1016/j.jssc.2016.05.008
_journal_volume 241
_journal_year 2016
_chemical_formula_sum 'F Mn2 O4 V'
_chemical_formula_weight 243.82
_space_group_crystal_system monoclinic
_space_group_IT_number 15
_space_group_name_Hall '-C 2yc'
_space_group_name_H-M_alt 'C 1 2/c 1'
_atom_sites_solution_hydrogens .
_atom_sites_solution_primary direct
_atom_sites_solution_secondary difmap
_audit_creation_method SHELXL-2014/7
_cell_angle_alpha 90
_cell_angle_beta 116.16(3)
_cell_angle_gamma 90
_cell_formula_units_Z 8
_cell_length_a 13.559(2)
_cell_length_b 6.8036(7)
_cell_length_c 10.1408(13)
_cell_measurement_reflns_used 3411
_cell_measurement_temperature 293(2)
_cell_measurement_theta_max 25.14
_cell_measurement_theta_min 3.35
_cell_volume 839.7(3)
_computing_cell_refinement 'CrystalClear (Rigaku, 2008)'
_computing_data_collection 'CrystalClear (Rigaku, 2008)'
_computing_data_reduction 'CrystalClear (Rigaku, 2008)'
_computing_molecular_graphics 'DIAMOND (Brandenburg, 1999)'
_computing_publication_material 'SHELXL-2014/7 (Sheldrick, 2014)'
_computing_structure_refinement 'SHELXL-2014/7 (Sheldrick, 2014)'
_computing_structure_solution 'SHELXS-2014 (Sheldrick, 2014)'
_diffrn_ambient_temperature 293(2)
_diffrn_measured_fraction_theta_full 0.999
_diffrn_measured_fraction_theta_max 0.999
_diffrn_measurement_device_type 'Rigaku AFC8-S, Mercury CCD'
_diffrn_measurement_method '\w scans'
_diffrn_radiation_type MoK\a
_diffrn_radiation_wavelength 0.71073
_diffrn_reflns_av_R_equivalents 0.0243
_diffrn_reflns_av_unetI/netI 0.0159
_diffrn_reflns_Laue_measured_fraction_full 0.999
_diffrn_reflns_Laue_measured_fraction_max 0.999
_diffrn_reflns_limit_h_max 16
_diffrn_reflns_limit_h_min -16
_diffrn_reflns_limit_k_max 7
_diffrn_reflns_limit_k_min -8
_diffrn_reflns_limit_l_max 12
_diffrn_reflns_limit_l_min -12
_diffrn_reflns_number 3411
_diffrn_reflns_point_group_measured_fraction_full 0.999
_diffrn_reflns_point_group_measured_fraction_max 0.999
_diffrn_reflns_theta_full 25.139
_diffrn_reflns_theta_max 25.139
_diffrn_reflns_theta_min 3.348
_diffrn_source 'fine-focus sealed tube'
_exptl_absorpt_coefficient_mu 8.024
_exptl_absorpt_correction_T_max 1.0000
_exptl_absorpt_correction_T_min 0.8144
_exptl_absorpt_correction_type multi-scan
_exptl_absorpt_process_details 'REQAB, CrystalClear'
_exptl_crystal_colour red
_exptl_crystal_density_diffrn 3.858
_exptl_crystal_density_meas .
_exptl_crystal_density_method .
_exptl_crystal_description column
_exptl_crystal_F_000 912
_exptl_crystal_size_max 0.250
_exptl_crystal_size_mid 0.200
_exptl_crystal_size_min 0.180
_exptl_transmission_factor_max .
_exptl_transmission_factor_min .
_refine_diff_density_max 0.512
_refine_diff_density_min -0.617
_refine_diff_density_rms 0.131
_refine_ls_extinction_coef 0.0020(5)
_refine_ls_extinction_expression Fc^*^=kFc[1+0.001xFc^2^\l^3^/sin(2\q)]^-1/4^
_refine_ls_extinction_method 'SHELXL-2014/7 (Sheldrick 2014'
_refine_ls_goodness_of_fit_ref 1.092
_refine_ls_hydrogen_treatment undef
_refine_ls_matrix_type full
_refine_ls_number_parameters 83
_refine_ls_number_reflns 750
_refine_ls_number_restraints 0
_refine_ls_restrained_S_all 1.092
_refine_ls_R_factor_all 0.0295
_refine_ls_R_factor_gt 0.0275
_refine_ls_shift/su_max 0.000
_refine_ls_shift/su_mean 0.000
_refine_ls_structure_factor_coef Fsqd
_refine_ls_weighting_details 'w=1/[\s^2^(Fo^2^)+(0.0428P)^2^+3.5871P] where P=(Fo^2^+2Fc^2^)/3'
_refine_ls_weighting_scheme calc
_refine_ls_wR_factor_gt 0.0681
_refine_ls_wR_factor_ref 0.0699
_reflns_Friedel_coverage 0.000
_reflns_Friedel_fraction_full .
_reflns_Friedel_fraction_max .
_reflns_number_gt 701
_reflns_number_total 750
_reflns_threshold_expression 'I > 2\s(I)'
_cod_data_source_file mmc7.cif
_cod_data_source_block cd1248a
_cod_original_cell_volume 839.6(3)
_cod_original_sg_symbol_H-M 'C 2/c'
_cod_database_code 1561402
_shelx_shelxl_version_number 2014/7
_shelx_space_group_comment
;
The symmetry employed for this shelxl refinement is uniquely defined
by the following loop, which should always be used as a source of
symmetry information in preference to the above space-group names.
They are only intended as comments.
;
_shelx_estimated_absorpt_t_min 0.239
_shelx_estimated_absorpt_t_max 0.326

loop_
_space_group_symop_operation_xyz
'x, y, z'
'-x, y, -z+1/2'
'x+1/2, y+1/2, z'
'-x+1/2, y+1/2, -z+1/2'
'-x, -y, -z'
'x, -y, z-1/2'
'-x+1/2, -y+1/2, -z'
'x+1/2, -y+1/2, z-1/2'

loop_
_atom_site_label
_atom_site_type_symbol
_atom_site_fract_x
_atom_site_fract_y
_atom_site_fract_z
_atom_site_U_iso_or_equiv
_atom_site_adp_type
_atom_site_occupancy
_atom_site_site_symmetry_order
_atom_site_calc_flag
_atom_site_refinement_flags_posn
_atom_site_refinement_flags_adp
_atom_site_refinement_flags_occupancy
_atom_site_disorder_assembly
_atom_site_disorder_group
Mn1 Mn 0.34475(5) 0.11307(8) 0.12874(6) 0.0234(2) Uani 1 1 d . . . . .
Mn2 Mn 0.44118(4) -0.27308(9) -0.01531(6) 0.0246(2) Uani 1 1 d . . . . .
V1 V 0.32512(4) -0.39111(8) 0.19212(6) 0.0109(2) Uani 1 1 d . . . . .
O1 O 0.3706(2) -0.1934(4) 0.1289(3) 0.0161(5) Uani 1 1 d . . . . .
O2 O 0.1959(2) 0.0781(4) -0.0704(3) 0.0234(6) Uani 1 1 d . . . . .
O3 O 0.2947(2) 0.1639(4) 0.2982(3) 0.0191(6) Uani 1 1 d . . . . .
O4 O 0.4258(2) -0.4525(4) 0.3611(3) 0.0272(7) Uani 1 1 d . . . . .
F1 F 0.5061(4) 0.1994(7) 0.3183(5) 0.0289(10) Uani 0.5 1 d . . P . .
F2 F 0.4584(4) 0.0738(7) 0.0116(5) 0.0296(10) Uani 0.5 1 d . . P . .

loop_
_atom_site_aniso_label
_atom_site_aniso_U_11
_atom_site_aniso_U_22
_atom_site_aniso_U_33
_atom_site_aniso_U_23
_atom_site_aniso_U_13
_atom_site_aniso_U_12
Mn1 0.0392(4) 0.0123(3) 0.0172(3) -0.0025(2) 0.0110(3) -0.0018(2)
Mn2 0.0175(4) 0.0333(4) 0.0170(3) -0.0070(2) 0.0021(3) 0.0097(2)
V1 0.0099(3) 0.0110(4) 0.0106(3) 0.0017(2) 0.0034(2) 0.0006(2)
O1 0.0187(12) 0.0139(12) 0.0156(12) 0.0010(9) 0.0075(10) -0.0014(10)
O2 0.0371(15) 0.0155(13) 0.0188(13) 0.0008(10) 0.0134(12) 0.0038(11)
O3 0.0183(13) 0.0212(13) 0.0216(13) -0.0044(10) 0.0124(11) -0.0050(10)
O4 0.0201(13) 0.0332(16) 0.0183(13) 0.0122(12) -0.0005(10) -0.0077(12)
F1 0.026(2) 0.032(2) 0.028(2) -0.003(2) 0.011(2) 0.000(2)
F2 0.037(3) 0.025(2) 0.035(3) -0.005(2) 0.024(2) -0.004(2)

loop_
_atom_type_symbol
_atom_type_description
_atom_type_scat_dispersion_real
_atom_type_scat_dispersion_imag
_atom_type_scat_source
O O 0.0106 0.0060 'International Tables Vol C Tables 4.2.6.8 and 6.1.1.4'
F F 0.0171 0.0103 'International Tables Vol C Tables 4.2.6.8 and 6.1.1.4'
V V 0.3005 0.5294 'International Tables Vol C Tables 4.2.6.8 and 6.1.1.4'
Mn Mn 0.3368 0.7283 'International Tables Vol C Tables 4.2.6.8 and 6.1.1.4'

loop_
_geom_angle_atom_site_label_1
_geom_angle_atom_site_label_2
_geom_angle_atom_site_label_3
_geom_angle
_geom_angle_site_symmetry_1
_geom_angle_site_symmetry_3
F1 Mn1 O1 98.40(16) 2_655 .
F1 Mn1 O3 112.98(16) 2_655 .
O1 Mn1 O3 105.70(10) . .
F1 Mn1 O2 136.57(16) 2_655 .
O1 Mn1 O2 88.74(10) . .
O3 Mn1 O2 105.93(10) . .
F1 Mn1 O2 83.79(16) 2_655 7
O1 Mn1 O2 165.89(10) . 7
O3 Mn1 O2 86.00(10) . 7
O2 Mn1 O2 80.33(11) . 7
F1 Mn1 F1 35.6(2) 2_655 .
O1 Mn1 F1 99.06(14) . .
O3 Mn1 F1 78.79(14) . .
O2 Mn1 F1 169.54(15) . .
O2 Mn1 F1 90.83(14) 7 .
F1 Mn1 F2 48.36(19) 2_655 .
O1 Mn1 F2 75.03(14) . .
O3 Mn1 F2 160.27(15) . .
O2 Mn1 F2 93.78(15) . .
O2 Mn1 F2 96.68(14) 7 .
F1 Mn1 F2 81.62(17) . .
F2 Mn2 O1 109.66(15) 5_655 .
F2 Mn2 O4 91.50(18) 5_655 2_655
O1 Mn2 O4 97.47(10) . 2_655
F2 Mn2 O3 98.27(17) 5_655 6
O1 Mn2 O3 89.76(9) . 6
O4 Mn2 O3 165.16(11) 2_655 6
F2 Mn2 O4 119.97(16) 5_655 6_545
O1 Mn2 O4 130.06(11) . 6_545
O4 Mn2 O4 76.91(11) 2_655 6_545
O3 Mn2 O4 88.50(10) 6 6_545
F2 Mn2 F1 49.68(19) 5_655 6
O1 Mn2 F1 152.37(15) . 6
O4 Mn2 F1 100.84(14) 2_655 6
O3 Mn2 F1 77.53(14) 6 6
O4 Mn2 F1 74.69(15) 6_545 6
F2 Mn2 F2 42.2(2) 5_655 .
O1 Mn2 F2 73.78(13) . .
O4 Mn2 F2 117.92(15) 2_655 .
O3 Mn2 F2 76.52(15) 6 .
O4 Mn2 F2 152.34(14) 6_545 .
F1 Mn2 F2 79.39(17) 6 .
O2 V1 O4 110.39(14) 7_545 .
O2 V1 O3 110.13(14) 7_545 4_545
O4 V1 O3 110.80(13) . 4_545
O2 V1 O1 106.67(12) 7_545 .
O4 V1 O1 107.85(12) . .
O3 V1 O1 110.88(13) 4_545 .
V1 O1 Mn1 133.31(14) . .
V1 O1 Mn2 113.51(13) . .
Mn1 O1 Mn2 111.92(11) . .
V1 O2 Mn1 123.43(15) 7_545 .
V1 O2 Mn1 125.38(14) 7_545 7
Mn1 O2 Mn1 99.67(11) . 7
V1 O3 Mn1 131.09(14) 4 .
V1 O3 Mn2 123.27(13) 4 6_556
Mn1 O3 Mn2 105.20(10) . 6_556
V1 O4 Mn2 129.00(16) . 2_655
V1 O4 Mn2 127.65(14) . 6_546
Mn2 O4 Mn2 103.09(11) 2_655 6_546
F1 F1 Mn1 85.6(4) 2_655 2_655
F1 F1 Mn1 58.8(3) 2_655 .
Mn1 F1 Mn1 131.0(2) 2_655 .
F1 F1 Mn2 150.1(5) 2_655 6_556
Mn1 F1 Mn2 123.9(2) 2_655 6_556
Mn1 F1 Mn2 98.14(18) . 6_556
F2 F2 Mn2 84.6(4) 5_655 5_655
F2 F2 Mn1 144.1(4) 5_655 .
Mn2 F2 Mn1 122.2(2) 5_655 .
F2 F2 Mn2 53.2(3) 5_655 .
Mn2 F2 Mn2 137.8(2) 5_655 .
Mn1 F2 Mn2 96.81(17) . .

loop_
_geom_bond_atom_site_label_1
_geom_bond_atom_site_label_2
_geom_bond_distance
_geom_bond_site_symmetry_2
Mn1 F1 1.940(5) 2_655
Mn1 O1 2.114(3) .
Mn1 O3 2.135(2) .
Mn1 O2 2.148(3) .
Mn1 O2 2.187(3) 7
Mn1 F1 2.262(5) .
Mn1 F2 2.339(5) .
Mn2 F2 1.910(5) 5_655
Mn2 O1 2.141(2) .
Mn2 O4 2.168(3) 2_655
Mn2 O3 2.182(3) 6
Mn2 O4 2.207(3) 6_545
Mn2 F1 2.277(5) 6
Mn2 F2 2.376(5) .
V1 O2 1.706(3) 7_545
V1 O4 1.706(3) .
V1 O3 1.712(2) 4_545
V1 O1 1.718(2) .
O2 V1 1.706(3) 7_545
O2 Mn1 2.187(3) 7
O3 V1 1.712(2) 4
O3 Mn2 2.182(3) 6_556
O4 Mn2 2.168(3) 2_655
O4 Mn2 2.207(3) 6_546
F1 F1 1.320(9) 2_655
F1 Mn1 1.940(5) 2_655
F1 Mn2 2.277(5) 6_556
F2 F2 1.604(9) 5_655
F2 Mn2 1.910(5) 5_655
